data_4106791
loop_
_publ_author_name
'Jeremy P. Krogman'
'Bruce M. Foxman'
'Christine M. Thomas'

_publ_section_title
;
 Activation of CO2 by a Heterobimetallic Zr/Co Complex
;
_journal_name_full 'Journal of the American Chemical Society'
_journal_page_first 14582
_journal_page_last 14585
_journal_paper_doi 10.1021/ja2071847
_journal_volume 133
_journal_year 2011
_chemical_formula_moiety 'C46 H75 Co1 N3 O2 P3 Zr1'
_chemical_formula_sum 'C46 H75 Co N3 O2 P3 Zr'
_chemical_formula_weight 945.19
_space_group_IT_number 2
_symmetry_cell_setting triclinic
_symmetry_space_group_name_Hall '-P 1'
_symmetry_space_group_name_H-M 'P -1'
_atom_sites_solution_hydrogens geom
_atom_sites_solution_primary direct
_audit_creation_date 09-12-19
_audit_creation_method CRYSTALS_ver_12.87
_cell_angle_alpha 93.048(3)
_cell_angle_beta 103.754(3)
_cell_angle_gamma 100.868(3)
_cell_formula_units_Z 2
_cell_length_a 10.7492(5)
_cell_length_b 11.2308(6)
_cell_length_c 20.7876(11)
_cell_measurement_reflns_used 9903
_cell_measurement_temperature 120
_cell_measurement_theta_max 29
_cell_measurement_theta_min 3
_cell_volume 2381.2(2)
_computing_cell_refinement 'CrysAlis RED, (Oxford Diffraction, 2002)'
_computing_data_collection 'Xcalibur, (Oxford Diffraction, 2002)'
_computing_data_reduction 'CrysAlis RED, (Oxford Diffraction, 2002)'
_computing_molecular_graphics 'CAMERON (Watkin et al., 1996)'
_computing_publication_material 'CRYSTALS (Betteridge et al., 2003)'
_computing_structure_refinement 'CRYSTALS (Betteridge et al., 2003)'
_computing_structure_solution 'SIR92 (Altomare et al., 1994)'
_diffrn_ambient_temperature 120
_diffrn_measured_fraction_theta_full 0.995
_diffrn_measured_fraction_theta_max 0.982
_diffrn_measurement_device 'Bruker Kappa Apex2'
_diffrn_measurement_device_type Area
_diffrn_measurement_method '\f & \w scans'
_diffrn_radiation_monochromator graphite
_diffrn_radiation_type 'Mo K\a'
_diffrn_radiation_wavelength 0.71073
_diffrn_reflns_av_R_equivalents 0.058
_diffrn_reflns_limit_h_max 15
_diffrn_reflns_limit_h_min -15
_diffrn_reflns_limit_k_max 15
_diffrn_reflns_limit_k_min -15
_diffrn_reflns_limit_l_max 29
_diffrn_reflns_limit_l_min -29
_diffrn_reflns_number 51967
_diffrn_reflns_theta_full 29.570
_diffrn_reflns_theta_max 30.174
_diffrn_reflns_theta_min 2.205
_diffrn_standards_number 0
_exptl_absorpt_coefficient_mu 0.706
_exptl_absorpt_correction_T_max 0.95
_exptl_absorpt_correction_T_min 0.87
_exptl_absorpt_correction_type numerical
_exptl_absorpt_process_details
; 
 Analytical Absorption (De Meulenaer & Tompa, 1965) 
;
_exptl_crystal_colour green
_exptl_crystal_density_diffrn 1.318
_exptl_crystal_description plate
_exptl_crystal_F_000 1000
_exptl_crystal_size_max 0.288
_exptl_crystal_size_mid 0.196
_exptl_crystal_size_min 0.070
_refine_diff_density_max 2.31
_refine_diff_density_min -1.39
_refine_ls_extinction_method none
_refine_ls_goodness_of_fit_ref 1.0015
_refine_ls_hydrogen_treatment none
_refine_ls_matrix_type full
_refine_ls_number_parameters 505
_refine_ls_number_reflns 13843
_refine_ls_number_restraints 0
_refine_ls_R_factor_all 0.0681
_refine_ls_R_factor_gt 0.0482
_refine_ls_shift/su_max 0.0005331
_refine_ls_shift/su_mean 0.0248918
_refine_ls_structure_factor_coef Fsqd
_refine_ls_weighting_details
;
 Method= Modified Sheldrick 
 w=1/[\s^2^(F^2^) + ( 0.04P)^2^ + 5.14P] 
 ,where P=(max(Fo^2^,0) + 2Fc^2^)/3 
;
_refine_ls_weighting_scheme calc
_refine_ls_wR_factor_all 0.1147
_refine_ls_wR_factor_gt 0.1063
_refine_ls_wR_factor_ref 0.1147
_reflns_limit_h_max 14
_reflns_limit_h_min -15
_reflns_limit_k_max 15
_reflns_limit_k_min -15
_reflns_limit_l_max 29
_reflns_limit_l_min 0
_reflns_number_gt 10724
_reflns_number_total 13843
_reflns_threshold_expression I>2.0\s(I)
_oxford_diffrn_Wilson_B_factor 0.00
_oxford_diffrn_Wilson_scale 0.00
_oxford_refine_ls_r_factor_ref 0.0681
_oxford_refine_ls_scale 0.4970(5)
_oxford_reflns_number_all 13843
_oxford_reflns_threshold_expression_ref I>-10.0\s(I)
_oxford_structure_analysis_title 'cmt33_0m in P-1'
_cod_data_source_file ja2071847_si_002_1.cif
_cod_data_source_block 2
_cod_original_sg_symbol_H-M 'P -1 '
_cod_original_formula_sum 'C46 H75 Co1 N3 O2 P3 Zr1'
_cod_database_code 4106791

loop_
_symmetry_equiv_pos_as_xyz
x,y,z
-x,-y,-z

loop_
_atom_site_label
_atom_site_type_symbol
_atom_site_fract_x
_atom_site_fract_y
_atom_site_fract_z
_atom_site_U_iso_or_equiv
_atom_site_occupancy
_atom_site_adp_type
_atom_site_refinement_flags_posn
Zr1 Zr 0.46920(2) 0.27997(2) 0.230812(13) 0.0131 1.0000 Uani .
Co1 Co 0.74595(3) 0.38081(3) 0.279420(19) 0.0174 1.0000 Uani .
P1 P 0.67353(7) 0.30509(6) 0.36824(4) 0.0169 1.0000 Uani .
P2 P 0.64712(7) 0.53719(6) 0.24081(4) 0.0176 1.0000 Uani .
P3 P 0.21330(7) 0.14519(6) 0.20889(3) 0.0161 1.0000 Uani .
O1 O 1.0177(2) 0.5049(3) 0.34130(15) 0.0454 1.0000 Uani .
O2 O 0.62788(18) 0.25860(16) 0.21391(10) 0.0180 1.0000 Uani .
N1 N 0.5134(2) 0.24225(19) 0.33434(11) 0.0148 1.0000 Uani .
N2 N 0.4861(2) 0.47001(19) 0.21256(11) 0.0167 1.0000 Uani .
N3 N 0.3184(2) 0.15749(19) 0.15908(11) 0.0151 1.0000 Uani .
C1 C 0.6861(3) 0.3934(3) 0.44902(15) 0.0254 1.0000 Uani .
C2 C 0.8159(3) 0.4861(3) 0.47271(18) 0.0357 1.0000 Uani .
C3 C 0.6609(4) 0.3173(3) 0.50583(16) 0.0348 1.0000 Uani .
C4 C 0.7613(3) 0.1812(3) 0.39343(15) 0.0229 1.0000 Uani .
C5 C 0.9019(3) 0.2285(3) 0.4355(2) 0.0403 1.0000 Uani .
C6 C 0.7662(3) 0.1041(3) 0.33137(17) 0.0304 1.0000 Uani .
C7 C 0.4270(2) 0.1944(2) 0.37448(13) 0.0156 1.0000 Uani .
C8 C 0.4180(3) 0.0761(2) 0.39495(13) 0.0173 1.0000 Uani .
C9 C 0.3415(3) 0.0408(3) 0.43931(14) 0.0211 1.0000 Uani .
C10 C 0.2665(3) 0.1149(3) 0.46064(15) 0.0235 1.0000 Uani .
C11 C 0.2678(3) 0.2261(3) 0.43527(15) 0.0244 1.0000 Uani .
C12 C 0.3455(3) 0.2675(2) 0.39323(14) 0.0194 1.0000 Uani .
C13 C 0.4785(3) -0.0196(2) 0.36782(16) 0.0238 1.0000 Uani .
C14 C 0.1821(3) 0.0729(3) 0.50686(17) 0.0325 1.0000 Uani .
C15 C 0.3380(3) 0.3891(3) 0.36738(16) 0.0264 1.0000 Uani .
C16 C 0.6663(3) 0.6812(2) 0.29343(16) 0.0244 1.0000 Uani .
C17 C 0.8104(3) 0.7491(3) 0.31294(19) 0.0358 1.0000 Uani .
C18 C 0.6206(3) 0.6578(3) 0.35661(16) 0.0284 1.0000 Uani .
C19 C 0.7035(3) 0.5883(3) 0.16616(16) 0.0243 1.0000 Uani .
C20 C 0.6667(3) 0.7060(3) 0.14158(19) 0.0352 1.0000 Uani .
C21 C 0.8484(3) 0.5899(3) 0.17214(18) 0.0313 1.0000 Uani .
C22 C 0.3972(3) 0.5161(2) 0.16106(14) 0.0177 1.0000 Uani .
C23 C 0.3200(3) 0.5968(2) 0.17742(16) 0.0226 1.0000 Uani .
C24 C 0.2316(3) 0.6351(3) 0.12680(17) 0.0272 1.0000 Uani .
C25 C 0.2126(3) 0.5972(3) 0.06011(17) 0.0274 1.0000 Uani .
C26 C 0.2869(3) 0.5161(3) 0.04478(16) 0.0247 1.0000 Uani .
C27 C 0.3778(3) 0.4741(2) 0.09355(14) 0.0202 1.0000 Uani .
C28 C 0.3243(3) 0.6375(3) 0.24817(17) 0.0299 1.0000 Uani .
C29 C 0.1129(3) 0.6398(3) 0.0077(2) 0.0376 1.0000 Uani .
C30 C 0.4483(3) 0.3830(3) 0.06983(15) 0.0225 1.0000 Uani .
C31 C 0.0611(3) 0.1997(2) 0.17243(14) 0.0191 1.0000 Uani .
C32 C 0.0957(3) 0.3363(3) 0.16751(15) 0.0234 1.0000 Uani .
C33 C -0.0311(3) 0.1757(3) 0.21888(16) 0.0270 1.0000 Uani .
C34 C 0.1592(3) -0.0214(2) 0.21249(15) 0.0229 1.0000 Uani .
C35 C 0.1174(3) -0.0524(3) 0.27593(17) 0.0330 1.0000 Uani .
C36 C 0.0556(3) -0.0862(3) 0.15086(16) 0.0265 1.0000 Uani .
C37 C 0.3146(3) 0.0748(2) 0.10289(13) 0.0161 1.0000 Uani .
C38 C 0.2392(3) 0.0823(2) 0.03889(14) 0.0176 1.0000 Uani .
C39 C 0.2469(3) 0.0048(3) -0.01433(14) 0.0213 1.0000 Uani .
C40 C 0.3249(3) -0.0811(3) -0.00606(15) 0.0232 1.0000 Uani .
C41 C 0.3953(3) -0.0891(2) 0.05752(15) 0.0220 1.0000 Uani .
C42 C 0.3932(3) -0.0129(2) 0.11238(14) 0.0185 1.0000 Uani .
C43 C 0.1481(3) 0.1700(3) 0.02444(14) 0.0216 1.0000 Uani .
C44 C 0.3333(3) -0.1630(3) -0.06415(17) 0.0331 1.0000 Uani .
C45 C 0.4796(3) -0.0264(3) 0.17875(15) 0.0239 1.0000 Uani .
C46 C 0.9120(3) 0.4540(3) 0.31632(17) 0.0278 1.0000 Uani .
H11 H 0.6168 0.4388 0.4372 0.0294 1.0000 Uiso R
H21 H 0.8367 0.5303 0.4372 0.0535 1.0000 Uiso R
H22 H 0.8852 0.4446 0.4915 0.0542 1.0000 Uiso R
H23 H 0.8105 0.5432 0.5069 0.0542 1.0000 Uiso R
H31 H 0.6680 0.3716 0.5439 0.0518 1.0000 Uiso R
H32 H 0.5749 0.2659 0.4937 0.0517 1.0000 Uiso R
H33 H 0.7259 0.2688 0.5169 0.0522 1.0000 Uiso R
H41 H 0.7130 0.1298 0.4199 0.0266 1.0000 Uiso R
H51 H 0.9511 0.1626 0.4369 0.0594 1.0000 Uiso R
H52 H 0.9043 0.2577 0.4805 0.0587 1.0000 Uiso R
H53 H 0.9452 0.2955 0.4157 0.0598 1.0000 Uiso R
H61 H 0.8259 0.1531 0.3099 0.0456 1.0000 Uiso R
H62 H 0.6814 0.0811 0.3004 0.0456 1.0000 Uiso R
H63 H 0.7976 0.0328 0.3449 0.0461 1.0000 Uiso R
H91 H 0.3422 -0.0343 0.4551 0.0253 1.0000 Uiso R
H111 H 0.2128 0.2771 0.4475 0.0293 1.0000 Uiso R
H131 H 0.5463 -0.0412 0.4011 0.0356 1.0000 Uiso R
H132 H 0.4141 -0.0927 0.3478 0.0367 1.0000 Uiso R
H133 H 0.5172 0.0086 0.3339 0.0364 1.0000 Uiso R
H141 H 0.2322 0.0413 0.5446 0.0491 1.0000 Uiso R
H142 H 0.1456 0.1390 0.5219 0.0490 1.0000 Uiso R
H143 H 0.1129 0.0100 0.4828 0.0483 1.0000 Uiso R
H151 H 0.3319 0.3866 0.3204 0.0415 1.0000 Uiso R
H152 H 0.2631 0.4162 0.3740 0.0401 1.0000 Uiso R
H153 H 0.4145 0.4488 0.3889 0.0413 1.0000 Uiso R
H161 H 0.6121 0.7290 0.2668 0.0286 1.0000 Uiso R
H171 H 0.8376 0.7760 0.2751 0.0535 1.0000 Uiso R
H172 H 0.8676 0.6976 0.3342 0.0535 1.0000 Uiso R
H173 H 0.8200 0.8198 0.3442 0.0536 1.0000 Uiso R
H181 H 0.6098 0.7330 0.3781 0.0432 1.0000 Uiso R
H182 H 0.6825 0.6250 0.3879 0.0425 1.0000 Uiso R
H183 H 0.5372 0.6032 0.3465 0.0429 1.0000 Uiso R
H191 H 0.6556 0.5243 0.1312 0.0291 1.0000 Uiso R
H201 H 0.5762 0.7047 0.1382 0.0527 1.0000 Uiso R
H202 H 0.6827 0.7161 0.0984 0.0530 1.0000 Uiso R
H203 H 0.7177 0.7751 0.1720 0.0526 1.0000 Uiso R
H211 H 0.9051 0.6443 0.2088 0.0468 1.0000 Uiso R
H212 H 0.8718 0.6125 0.1312 0.0472 1.0000 Uiso R
H213 H 0.8638 0.5091 0.1790 0.0473 1.0000 Uiso R
H241 H 0.1804 0.6869 0.1392 0.0329 1.0000 Uiso R
H261 H 0.2738 0.4873 0.0000 0.0301 1.0000 Uiso R
H281 H 0.3356 0.5734 0.2765 0.0448 1.0000 Uiso R
H282 H 0.2437 0.6608 0.2487 0.0455 1.0000 Uiso R
H283 H 0.3968 0.7077 0.2653 0.0453 1.0000 Uiso R
H291 H 0.1080 0.6016 -0.0355 0.0561 1.0000 Uiso R
H292 H 0.0283 0.6208 0.0162 0.0560 1.0000 Uiso R
H293 H 0.1361 0.7252 0.0069 0.0557 1.0000 Uiso R
H301 H 0.3843 0.3139 0.0458 0.0339 1.0000 Uiso R
H302 H 0.5065 0.3566 0.1073 0.0333 1.0000 Uiso R
H303 H 0.4993 0.4189 0.0406 0.0337 1.0000 Uiso R
H311 H 0.0184 0.1576 0.1283 0.0226 1.0000 Uiso R
H321 H 0.0171 0.3647 0.1483 0.0344 1.0000 Uiso R
H322 H 0.1360 0.3796 0.2111 0.0350 1.0000 Uiso R
H323 H 0.1556 0.3560 0.1397 0.0354 1.0000 Uiso R
H331 H -0.0695 0.0895 0.2130 0.0398 1.0000 Uiso R
H332 H 0.0153 0.1996 0.2655 0.0397 1.0000 Uiso R
H333 H -0.1006 0.2183 0.2060 0.0397 1.0000 Uiso R
H341 H 0.2388 -0.0539 0.2140 0.0265 1.0000 Uiso R
H351 H 0.1172 -0.1377 0.2818 0.0499 1.0000 Uiso R
H352 H 0.0301 -0.0383 0.2738 0.0499 1.0000 Uiso R
H353 H 0.1777 -0.0044 0.3140 0.0504 1.0000 Uiso R
H361 H 0.0423 -0.1726 0.1527 0.0394 1.0000 Uiso R
H362 H 0.0848 -0.0675 0.1117 0.0394 1.0000 Uiso R
H363 H -0.0254 -0.0609 0.1477 0.0397 1.0000 Uiso R
H391 H 0.1966 0.0113 -0.0571 0.0250 1.0000 Uiso R
H411 H 0.4477 -0.1469 0.0647 0.0264 1.0000 Uiso R
H431 H 0.1741 0.2398 0.0576 0.0317 1.0000 Uiso R
H432 H 0.1448 0.1965 -0.0193 0.0316 1.0000 Uiso R
H433 H 0.0598 0.1301 0.0241 0.0318 1.0000 Uiso R
H441 H 0.3166 -0.2457 -0.0540 0.0507 1.0000 Uiso R
H442 H 0.4196 -0.1432 -0.0695 0.0503 1.0000 Uiso R
H443 H 0.2715 -0.1536 -0.1033 0.0507 1.0000 Uiso R
H451 H 0.4853 -0.1103 0.1829 0.0370 1.0000 Uiso R
H452 H 0.5662 0.0186 0.1848 0.0366 1.0000 Uiso R
H453 H 0.4467 0.0009 0.2149 0.0356 1.0000 Uiso R

loop_
_atom_site_aniso_label
_atom_site_aniso_U_11
_atom_site_aniso_U_22
_atom_site_aniso_U_33
_atom_site_aniso_U_23
_atom_site_aniso_U_13
_atom_site_aniso_U_12
Zr1 0.01423(11) 0.00946(10) 0.01678(12) 0.00156(8) 0.00622(9) 0.00242(8)
Co1 0.01478(17) 0.01490(16) 0.0246(2) 0.00497(14) 0.00818(14) 0.00311(13)
P1 0.0139(3) 0.0173(3) 0.0196(3) 0.0032(3) 0.0045(2) 0.0027(2)
P2 0.0176(3) 0.0112(3) 0.0253(4) 0.0039(3) 0.0078(3) 0.0025(2)
P3 0.0148(3) 0.0148(3) 0.0190(3) 0.0011(2) 0.0063(2) 0.0009(2)
O1 0.0201(12) 0.0479(15) 0.0605(18) 0.0108(13) 0.0028(11) -0.0042(11)
O2 0.0188(9) 0.0145(8) 0.0230(10) 0.0020(7) 0.0087(8) 0.0049(7)
N1 0.0140(10) 0.0138(9) 0.0170(10) 0.0016(8) 0.0056(8) 0.0017(8)
N2 0.0172(10) 0.0122(9) 0.0222(11) 0.0040(8) 0.0070(9) 0.0035(8)
N3 0.0154(10) 0.0127(9) 0.0182(11) 0.0007(8) 0.0064(8) 0.0023(8)
C1 0.0244(14) 0.0260(14) 0.0228(14) -0.0009(11) 0.0032(11) 0.0025(12)
C2 0.0320(17) 0.0332(17) 0.0334(18) -0.0033(14) 0.0013(14) -0.0036(14)
C3 0.0379(18) 0.0389(18) 0.0205(15) -0.0027(13) 0.0058(13) -0.0057(15)
C4 0.0157(12) 0.0253(14) 0.0292(15) 0.0110(12) 0.0059(11) 0.0053(11)
C5 0.0179(15) 0.043(2) 0.055(2) 0.0237(17) -0.0021(14) 0.0038(14)
C6 0.0343(17) 0.0318(16) 0.0374(18) 0.0145(14) 0.0206(14) 0.0194(14)
C7 0.0142(11) 0.0177(12) 0.0158(12) 0.0032(9) 0.0049(9) 0.0035(9)
C8 0.0158(12) 0.0162(11) 0.0195(13) 0.0020(10) 0.0044(10) 0.0023(10)
C9 0.0182(13) 0.0206(13) 0.0250(14) 0.0095(11) 0.0042(11) 0.0046(10)
C10 0.0171(13) 0.0321(15) 0.0245(14) 0.0115(12) 0.0087(11) 0.0059(11)
C11 0.0210(13) 0.0287(14) 0.0298(15) 0.0073(12) 0.0130(12) 0.0109(12)
C12 0.0187(12) 0.0192(12) 0.0232(14) 0.0052(10) 0.0080(10) 0.0069(10)
C13 0.0265(14) 0.0154(12) 0.0318(16) 0.0025(11) 0.0101(12) 0.0066(11)
C14 0.0265(16) 0.0448(19) 0.0364(18) 0.0240(15) 0.0180(14) 0.0146(14)
C15 0.0309(16) 0.0226(14) 0.0355(17) 0.0092(12) 0.0194(13) 0.0142(12)
C16 0.0271(15) 0.0126(11) 0.0330(16) 0.0014(11) 0.0085(12) 0.0021(11)
C17 0.0331(18) 0.0219(14) 0.048(2) -0.0075(14) 0.0128(15) -0.0049(13)
C18 0.0330(16) 0.0211(13) 0.0315(16) -0.0014(12) 0.0104(13) 0.0050(12)
C19 0.0256(14) 0.0182(12) 0.0306(16) 0.0064(11) 0.0121(12) 0.0004(11)
C20 0.0343(18) 0.0302(16) 0.047(2) 0.0233(15) 0.0163(15) 0.0076(14)
C21 0.0290(16) 0.0284(15) 0.0413(19) 0.0098(14) 0.0178(14) 0.0049(13)
C22 0.0172(12) 0.0112(11) 0.0255(14) 0.0034(10) 0.0071(10) 0.0020(9)
C23 0.0230(14) 0.0118(11) 0.0349(16) 0.0035(11) 0.0105(12) 0.0043(10)
C24 0.0224(14) 0.0163(12) 0.0442(19) 0.0069(12) 0.0082(13) 0.0063(11)
C25 0.0207(14) 0.0175(13) 0.0412(18) 0.0137(12) 0.0027(12) 0.0003(11)
C26 0.0225(14) 0.0217(13) 0.0276(15) 0.0086(11) 0.0047(11) -0.0004(11)
C27 0.0194(13) 0.0155(12) 0.0263(14) 0.0048(10) 0.0087(11) 0.0006(10)
C28 0.0327(17) 0.0254(15) 0.0372(18) 0.0016(13) 0.0133(14) 0.0148(13)
C29 0.0251(16) 0.0284(16) 0.054(2) 0.0198(15) -0.0016(15) 0.0034(13)
C30 0.0229(14) 0.0199(13) 0.0251(14) 0.0017(11) 0.0083(11) 0.0027(11)
C31 0.0168(12) 0.0198(12) 0.0213(13) -0.0006(10) 0.0066(10) 0.0037(10)
C32 0.0248(14) 0.0199(13) 0.0281(15) 0.0022(11) 0.0093(12) 0.0082(11)
C33 0.0220(14) 0.0309(15) 0.0321(16) 0.0026(13) 0.0151(12) 0.0054(12)
C34 0.0201(13) 0.0166(12) 0.0300(15) 0.0065(11) 0.0046(11) 0.0002(10)
C35 0.0270(16) 0.0357(17) 0.0320(17) 0.0142(14) 0.0053(13) -0.0048(14)
C36 0.0252(15) 0.0176(13) 0.0346(17) -0.0008(11) 0.0095(12) -0.0021(11)
C37 0.0175(12) 0.0115(10) 0.0203(13) 0.0004(9) 0.0080(10) 0.0016(9)
C38 0.0178(12) 0.0157(11) 0.0205(13) 0.0022(10) 0.0079(10) 0.0025(10)
C39 0.0214(13) 0.0231(13) 0.0185(13) -0.0017(10) 0.0071(10) 0.0005(11)
C40 0.0244(14) 0.0191(12) 0.0264(15) -0.0051(11) 0.0128(12) -0.0006(11)
C41 0.0227(13) 0.0146(12) 0.0315(15) -0.0003(11) 0.0118(12) 0.0046(10)
C42 0.0198(13) 0.0126(11) 0.0240(14) 0.0015(10) 0.0081(10) 0.0020(10)
C43 0.0223(13) 0.0228(13) 0.0208(13) 0.0023(11) 0.0057(11) 0.0067(11)
C44 0.0357(17) 0.0310(16) 0.0325(17) -0.0127(13) 0.0138(14) 0.0041(14)
C45 0.0282(15) 0.0164(12) 0.0290(15) 0.0007(11) 0.0073(12) 0.0093(11)
C46 0.0208(14) 0.0276(15) 0.0376(17) 0.0112(13) 0.0095(13) 0.0065(12)

loop_
_atom_type_symbol
_atom_type_scat_dispersion_real
_atom_type_scat_dispersion_imag
_atom_type_scat_Cromer_Mann_a1
_atom_type_scat_Cromer_Mann_b1
_atom_type_scat_Cromer_Mann_a2
_atom_type_scat_Cromer_Mann_b2
_atom_type_scat_Cromer_Mann_a3
_atom_type_scat_Cromer_Mann_b3
_atom_type_scat_Cromer_Mann_a4
_atom_type_scat_Cromer_Mann_b4
_atom_type_scat_Cromer_Mann_c
_atom_type_scat_source
C 0.0033 0.0016 2.3100 20.8439 1.0200 10.2075 1.5886 0.5687 0.8650 51.6512 0.2156 'International Tables Vol C 4.2.6.8 and 6.1.1.4'
H 0.0000 0.0000 0.4930 10.5109 0.3229 26.1257 0.1402 3.1424 0.0408 57.7998 0.0030 'International Tables Vol C 4.2.6.8 and 6.1.1.4'
N 0.0061 0.0033 12.2126 0.0057 3.1322 9.8933 2.0125 28.9975 1.1663 0.5826 -11.5290 'International Tables Vol C 4.2.6.8 and 6.1.1.4'
O 0.0106 0.0060 3.0485 13.2771 2.2868 5.7011 1.5463 0.3239 0.8670 32.9089 0.2508 'International Tables Vol C 4.2.6.8 and 6.1.1.4'
P 0.1023 0.0942 6.4345 1.9067 4.1791 27.1570 1.7800 0.5260 1.4908 68.1645 1.1149 'International Tables Vol C 4.2.6.8 and 6.1.1.4'
Co 0.3494 0.9721 12.2841 4.2791 7.3409 0.2784 4.0034 13.5359 2.3488 71.1692 1.0118 'International Tables Vol C 4.2.6.8 and 6.1.1.4'
Zr -2.9673 0.5597 17.8765 1.2762 10.9480 11.9160 5.4173 0.1176 3.6572 87.6627 2.0693 'International Tables Vol C 4.2.6.8 and 6.1.1.4'

loop_
_geom_angle_atom_site_label_1
_geom_angle_atom_site_label_2
_geom_angle_atom_site_label_3
_geom_angle
_geom_angle_publ_flag
Co1 Zr1 P1 44.997(15) yes
Co1 Zr1 P2 44.926(15) yes
P1 Zr1 P2 75.35(2) yes
Co1 Zr1 P3 165.835(18) yes
P1 Zr1 P3 122.17(2) yes
P2 Zr1 P3 146.33(2) yes
Co1 Zr1 O2 40.95(6) yes
P1 Zr1 O2 72.63(6) yes
P2 Zr1 O2 72.22(6) yes
P3 Zr1 O2 137.74(6) yes
Co1 Zr1 N1 76.15(6) yes
P1 Zr1 N1 31.20(6) yes
P2 Zr1 N1 101.08(6) yes
P3 Zr1 N1 91.03(6) yes
O2 Zr1 N1 97.03(8) yes
Co1 Zr1 N2 76.41(6) yes
P1 Zr1 N2 100.37(6) yes
P2 Zr1 N2 31.49(6) yes
P3 Zr1 N2 115.43(6) yes
O2 Zr1 N2 97.67(8) yes
Co1 Zr1 N3 147.09(6) yes
P1 Zr1 N3 144.86(6) yes
P2 Zr1 N3 138.93(6) yes
P3 Zr1 N3 37.29(6) yes
O2 Zr1 N3 106.23(8) yes
N1 Zr1 N2 116.64(8) yes
N1 Zr1 N3 119.53(8) yes
N2 Zr1 N3 114.37(8) yes
Zr1 Co1 P1 72.96(2) yes
Zr1 Co1 P2 72.82(2) yes
P1 Co1 P2 111.52(3) yes
Zr1 Co1 O2 39.93(5) yes
P1 Co1 O2 95.00(6) yes
P2 Co1 O2 94.44(6) yes
Zr1 Co1 C46 173.39(11) yes
P1 Co1 C46 103.38(11) yes
P2 Co1 C46 104.05(10) yes
O2 Co1 C46 146.67(12) yes
Co1 P1 Zr1 62.043(19) yes
Co1 P1 N1 103.62(8) yes
Co1 P1 C1 126.22(10) yes
Zr1 P1 C1 130.81(10) yes
N1 P1 C1 107.80(12) yes
Co1 P1 C4 106.36(10) yes
Zr1 P1 C4 121.08(10) yes
N1 P1 C4 108.50(12) yes
C1 P1 C4 103.53(14) yes
Co1 P2 Zr1 62.254(18) yes
Co1 P2 N2 104.06(8) yes
Co1 P2 C16 122.31(10) yes
Zr1 P2 C16 132.56(10) yes
N2 P2 C16 110.25(12) yes
Co1 P2 C19 109.16(10) yes
Zr1 P2 C19 119.36(10) yes
N2 P2 C19 106.32(13) yes
C16 P2 C19 103.86(13) yes
Zr1 P3 C31 125.86(9) yes
N3 P3 C31 112.86(12) yes
Zr1 P3 C34 128.01(10) yes
N3 P3 C34 105.53(12) yes
C31 P3 C34 105.29(13) yes
Co1 O2 Zr1 99.12(9) yes
P1 N1 Zr1 107.14(10) yes
P1 N1 C7 121.88(18) yes
Zr1 N1 C7 130.11(17) yes
P2 N2 Zr1 106.70(11) yes
P2 N2 C22 122.67(17) yes
Zr1 N2 C22 124.97(16) yes
P3 N3 Zr1 93.26(10) yes
P3 N3 C37 127.67(17) yes
Zr1 N3 C37 134.97(17) yes
P1 C1 C2 112.0(2) yes
P1 C1 C3 115.9(2) yes
C2 C1 C3 110.1(3) yes
P1 C1 H11 102.4 no
C2 C1 H11 107.5 no
C3 C1 H11 108.3 no
C1 C2 H21 111.5 no
C1 C2 H22 109.5 no
H21 C2 H22 110.3 no
C1 C2 H23 109.8 no
H21 C2 H23 108.1 no
H22 C2 H23 107.5 no
C1 C3 H31 108.4 no
C1 C3 H32 111.2 no
H31 C3 H32 108.9 no
C1 C3 H33 109.7 no
H31 C3 H33 108.5 no
H32 C3 H33 110.1 no
P1 C4 C5 113.0(2) yes
P1 C4 C6 109.7(2) yes
C5 C4 C6 108.2(3) yes
P1 C4 H41 108.2 no
C5 C4 H41 108.3 no
C6 C4 H41 109.3 no
C4 C5 H51 109.5 no
C4 C5 H52 111.9 no
H51 C5 H52 109.1 no
C4 C5 H53 110.1 no
H51 C5 H53 108.4 no
H52 C5 H53 107.9 no
C4 C6 H61 107.7 no
C4 C6 H62 111.5 no
H61 C6 H62 108.7 no
C4 C6 H63 108.7 no
H61 C6 H63 110.3 no
H62 C6 H63 109.9 no
N1 C7 C8 122.8(2) yes
N1 C7 C12 119.0(2) yes
C8 C7 C12 118.1(2) yes
C7 C8 C9 119.2(2) yes
C7 C8 C13 123.5(2) yes
C9 C8 C13 117.1(2) yes
C8 C9 C10 122.5(3) yes
C8 C9 H91 118.3 no
C10 C9 H91 119.2 no
C9 C10 C11 117.1(3) yes
C9 C10 C14 121.3(3) yes
C11 C10 C14 121.5(3) yes
C10 C11 C12 122.7(3) yes
C10 C11 H111 118.5 no
C12 C11 H111 118.7 no
C7 C12 C11 119.8(2) yes
C7 C12 C15 121.6(2) yes
C11 C12 C15 118.6(2) yes
C8 C13 H131 112.2 no
C8 C13 H132 112.1 no
H131 C13 H132 109.0 no
C8 C13 H133 111.0 no
H131 C13 H133 106.4 no
H132 C13 H133 105.8 no
C10 C14 H141 110.2 no
C10 C14 H142 111.0 no
H141 C14 H142 110.1 no
C10 C14 H143 107.5 no
H141 C14 H143 109.1 no
H142 C14 H143 108.9 no
C12 C15 H151 112.4 no
C12 C15 H152 111.2 no
H151 C15 H152 106.6 no
C12 C15 H153 110.7 no
H151 C15 H153 106.7 no
H152 C15 H153 109.0 no
P2 C16 C17 110.4(2) yes
P2 C16 C18 111.47(19) yes
C17 C16 C18 109.0(3) yes
P2 C16 H161 106.1 no
C17 C16 H161 110.5 no
C18 C16 H161 109.3 no
C16 C17 H171 110.9 no
C16 C17 H172 111.4 no
H171 C17 H172 108.7 no
C16 C17 H173 109.1 no
H171 C17 H173 108.6 no
H172 C17 H173 108.1 no
C16 C18 H181 110.9 no
C16 C18 H182 111.1 no
H181 C18 H182 107.8 no
C16 C18 H183 110.8 no
H181 C18 H183 106.6 no
H182 C18 H183 109.5 no
P2 C19 C20 116.0(2) yes
P2 C19 C21 113.5(2) yes
C20 C19 C21 111.3(2) yes
P2 C19 H191 103.3 no
C20 C19 H191 105.7 no
C21 C19 H191 105.8 no
C19 C20 H201 111.0 no
C19 C20 H202 110.3 no
H201 C20 H202 108.3 no
C19 C20 H203 110.4 no
H201 C20 H203 108.1 no
H202 C20 H203 108.7 no
C19 C21 H211 112.9 no
C19 C21 H212 110.4 no
H211 C21 H212 109.0 no
C19 C21 H213 108.8 no
H211 C21 H213 107.6 no
H212 C21 H213 108.1 no
N2 C22 C23 120.9(2) yes
N2 C22 C27 120.5(2) yes
C23 C22 C27 118.5(3) yes
C22 C23 C24 119.3(3) yes
C22 C23 C28 122.5(3) yes
C24 C23 C28 118.1(3) yes
C23 C24 C25 123.3(3) yes
C23 C24 H241 117.4 no
C25 C24 H241 119.3 no
C24 C25 C26 116.8(3) yes
C24 C25 C29 120.7(3) yes
C26 C25 C29 122.4(3) yes
C25 C26 C27 122.6(3) yes
C25 C26 H261 118.3 no
C27 C26 H261 119.1 no
C22 C27 C26 119.4(3) yes
C22 C27 C30 123.8(3) yes
C26 C27 C30 116.8(3) yes
C23 C28 H281 111.6 no
C23 C28 H282 108.3 no
H281 C28 H282 109.0 no
C23 C28 H283 109.8 no
H281 C28 H283 108.9 no
H282 C28 H283 109.2 no
C25 C29 H291 110.5 no
C25 C29 H292 110.9 no
H291 C29 H292 108.6 no
C25 C29 H293 110.5 no
H291 C29 H293 108.0 no
H292 C29 H293 108.2 no
C27 C30 H301 108.5 no
C27 C30 H302 110.9 no
H301 C30 H302 109.4 no
C27 C30 H303 110.2 no
H301 C30 H303 109.0 no
H302 C30 H303 108.8 no
P3 C31 C32 109.17(19) yes
P3 C31 C33 108.5(2) yes
C32 C31 C33 109.0(2) yes
P3 C31 H311 110.5 no
C32 C31 H311 109.5 no
C33 C31 H311 110.1 no
C31 C32 H321 109.3 no
C31 C32 H322 110.5 no
H321 C32 H322 109.0 no
C31 C32 H323 112.0 no
H321 C32 H323 107.9 no
H322 C32 H323 108.1 no
C31 C33 H331 108.2 no
C31 C33 H332 111.8 no
H331 C33 H332 109.2 no
C31 C33 H333 109.2 no
H331 C33 H333 107.7 no
H332 C33 H333 110.7 no
P3 C34 C35 113.6(2) yes
P3 C34 C36 114.0(2) yes
C35 C34 C36 110.9(2) yes
P3 C34 H341 103.9 no
C35 C34 H341 106.5 no
C36 C34 H341 107.1 no
C34 C35 H351 109.5 no
C34 C35 H352 111.2 no
H351 C35 H352 108.5 no
C34 C35 H353 110.5 no
H351 C35 H353 107.9 no
H352 C35 H353 109.1 no
C34 C36 H361 109.7 no
C34 C36 H362 109.6 no
H361 C36 H362 108.4 no
C34 C36 H363 111.0 no
H361 C36 H363 109.4 no
H362 C36 H363 108.6 no
N3 C37 C38 122.0(2) yes
N3 C37 C42 118.7(2) yes
C38 C37 C42 119.2(2) yes
C37 C38 C39 119.1(2) yes
C37 C38 C43 122.9(2) yes
C39 C38 C43 118.0(2) yes
C38 C39 C40 122.5(3) yes
C38 C39 H391 118.4 no
C40 C39 H391 119.1 no
C39 C40 C41 117.4(3) yes
C39 C40 C44 121.8(3) yes
C41 C40 C44 120.8(3) yes
C40 C41 C42 122.7(3) yes
C40 C41 H411 119.2 no
C42 C41 H411 118.0 no
C37 C42 C41 119.1(3) yes
C37 C42 C45 123.2(2) yes
C41 C42 C45 117.7(2) yes
C38 C43 H431 111.7 no
C38 C43 H432 110.1 no
H431 C43 H432 110.1 no
C38 C43 H433 110.3 no
H431 C43 H433 107.7 no
H432 C43 H433 106.8 no
C40 C44 H441 108.7 no
C40 C44 H442 108.2 no
H441 C44 H442 108.4 no
C40 C44 H443 110.6 no
H441 C44 H443 109.8 no
H442 C44 H443 111.1 no
C42 C45 H451 110.9 no
C42 C45 H452 111.9 no
H451 C45 H452 106.9 no
C42 C45 H453 111.6 no
H451 C45 H453 107.5 no
H452 C45 H453 107.7 no
O1 C46 Co1 177.4(3) yes

loop_
_geom_bond_atom_site_label_1
_geom_bond_atom_site_label_2
_geom_bond_distance
_geom_bond_publ_flag
Zr1 Co1 2.8865(5) yes
Zr1 P1 3.1243(8) yes
Zr1 P2 3.1160(7) yes
Zr1 P3 2.7975(7) yes
Zr1 O2 1.8764(18) yes
Zr1 N1 2.173(2) yes
Zr1 N2 2.169(2) yes
Zr1 N3 2.129(2) yes
Co1 P1 2.3106(8) yes
Co1 P2 2.3033(8) yes
Co1 O2 1.9161(19) yes
Co1 C46 1.783(3) yes
P1 N1 1.694(2) yes
P1 C1 1.867(3) yes
P1 C4 1.854(3) yes
P2 N2 1.699(2) yes
P2 C16 1.853(3) yes
P2 C19 1.875(3) yes
P3 N3 1.697(2) yes
P3 C31 1.861(3) yes
P3 C34 1.863(3) yes
O1 C46 1.153(4) yes
N1 C7 1.441(3) yes
N2 C22 1.445(3) yes
N3 C37 1.440(3) yes
C1 C2 1.531(4) yes
C1 C3 1.539(4) yes
C1 H11 0.973 no
C2 H21 0.957 no
C2 H22 0.968 no
C2 H23 0.951 no
C3 H31 0.951 no
C3 H32 0.961 no
C3 H33 0.958 no
C4 C5 1.533(4) yes
C4 C6 1.532(4) yes
C4 H41 0.980 no
C5 H51 0.985 no
C5 H52 0.969 no
C5 H53 0.971 no
C6 H61 0.971 no
C6 H62 0.964 no
C6 H63 0.957 no
C7 C8 1.410(3) yes
C7 C12 1.413(4) yes
C8 C9 1.400(4) yes
C8 C13 1.506(4) yes
C9 C10 1.387(4) yes
C9 H91 0.922 no
C10 C11 1.381(4) yes
C10 C14 1.507(4) yes
C11 C12 1.386(4) yes
C11 H111 0.962 no
C12 C15 1.503(4) yes
C13 H131 0.957 no
C13 H132 0.970 no
C13 H133 0.939 no
C14 H141 0.965 no
C14 H142 0.973 no
C14 H143 0.943 no
C15 H151 0.962 no
C15 H152 0.949 no
C15 H153 0.955 no
C16 C17 1.539(4) yes
C16 C18 1.527(4) yes
C16 H161 0.964 no
C17 H171 0.948 no
C17 H172 0.969 no
C17 H173 0.973 no
C18 H181 0.974 no
C18 H182 0.955 no
C18 H183 0.955 no
C19 C20 1.529(4) yes
C19 C21 1.529(4) yes
C19 H191 0.967 no
C20 H201 0.956 no
C20 H202 0.962 no
C20 H203 0.962 no
C21 H211 0.957 no
C21 H212 0.977 no
C21 H213 0.964 no
C22 C23 1.418(4) yes
C22 C27 1.410(4) yes
C23 C24 1.386(4) yes
C23 C28 1.504(4) yes
C24 C25 1.384(5) yes
C24 H241 0.938 no
C25 C26 1.390(4) yes
C25 C29 1.502(4) yes
C26 C27 1.399(4) yes
C26 H261 0.937 no
C27 C30 1.510(4) yes
C28 H281 0.961 no
C28 H282 0.953 no
C28 H283 0.981 no
C29 H291 0.960 no
C29 H292 0.955 no
C29 H293 0.947 no
C30 H301 0.960 no
C30 H302 0.974 no
C30 H303 0.966 no
C31 C32 1.524(4) yes
C31 C33 1.540(4) yes
C31 H311 0.974 no
C32 H321 0.965 no
C32 H322 0.965 no
C32 H323 0.966 no
C33 H331 0.967 no
C33 H332 0.975 no
C33 H333 0.955 no
C34 C35 1.527(4) yes
C34 C36 1.526(4) yes
C34 H341 0.986 no
C35 H351 0.972 no
C35 H352 0.972 no
C35 H353 0.957 no
C36 H361 0.958 no
C36 H362 0.960 no
C36 H363 0.954 no
C37 C38 1.400(4) yes
C37 C42 1.408(4) yes
C38 C39 1.399(4) yes
C38 C43 1.508(4) yes
C39 C40 1.385(4) yes
C39 H391 0.939 no
C40 C41 1.375(4) yes
C40 C44 1.509(4) yes
C41 C42 1.396(4) yes
C41 H411 0.932 no
C42 C45 1.501(4) yes
C43 H431 0.967 no
C43 H432 0.966 no
C43 H433 0.969 no
C44 H441 0.957 no
C44 H442 0.946 no
C44 H443 0.945 no
C45 H451 0.962 no
C45 H452 0.948 no
C45 H453 0.964 no
